data_7004322
loop_
_publ_author_name
'Fourmigu\'e, Marc'
'Reinheimer, Eric W.'
'Dunbar, Kim R.'
'Auban-Senzier, Pascale'
'Pasquier, Claude'
'Coulon, Claude'

_publ_section_title
;
 A series of strongly one-dimensional organic metals with strictly
 uniform stacks: (o-DMTTF)2X (X = Cl, Br, I)
;
_journal_issue 34
_journal_name_full 'Dalton Transactions'
_journal_page_first 4652
_journal_paper_doi 10.1039/b805511d
_journal_year 2008
_chemical_absolute_configuration ad
_chemical_compound_source 'synthesis as described'
_chemical_formula_moiety '2(C8 H8 S4), I'
_chemical_formula_sum 'C16 H16 I S8'
_chemical_formula_weight 591.67
_chemical_name_systematic
;
?
;
_space_group_IT_number 122
_symmetry_cell_setting tetragonal
_symmetry_Int_Tables_number 122
_symmetry_space_group_name_Hall 'I -4 2bw'
_symmetry_space_group_name_H-M 'I -4 2 d'
_atom_sites_solution_hydrogens geom
_atom_sites_solution_primary direct
_atom_sites_solution_secondary difmap
_audit_creation_date 2007-10-30T16:34:01-00:00
_audit_creation_method 'WinGX routine CIF_UPDATE'
_cell_angle_alpha 90
_cell_angle_beta 90
_cell_angle_gamma 90
_cell_formula_units_Z 4
_cell_length_a 17.4031(2)
_cell_length_b 17.4031(2)
_cell_length_c 7.09780(10)
_cell_measurement_reflns_used 10091
_cell_measurement_temperature 293(2)
_cell_measurement_theta_max 27.485
_cell_measurement_theta_min 2.91
_cell_measurement_wavelength 0.71073
_cell_volume 2149.70(5)
_computing_cell_refinement 'HKL Scalepack (Otwinowski & Minor 1997)'
_computing_data_collection 'Collect (Nonius BV, 1997-2000)'
_computing_data_reduction 'HKL Denzo and Scalepack (Otwinowski & Minor 1997)'
_computing_molecular_graphics 'Ortep-3 for Windows (Farrugia, 1997)'
_computing_publication_material 'WinGX publication routines (Farrugia, 1999)'
_computing_structure_refinement 'SHELXL-97 (Sheldrick, 1997)'
_computing_structure_solution 'SHELXS-97 (Sheldrick, 1997)'
_diffrn_ambient_temperature 293(2)
_diffrn_detector 'CCD plate'
_diffrn_detector_area_resol_mean 9
_diffrn_measured_fraction_theta_full 0.996
_diffrn_measured_fraction_theta_max 0.996
_diffrn_measurement_device '95mm CCD camera on \k-goniostat'
_diffrn_measurement_device_type KappaCCD
_diffrn_measurement_method 'CCD rotation images, thick slices'
_diffrn_orient_matrix_type 'by Nonius Collect from scalepack cell'
_diffrn_orient_matrix_UB_11 -0.324243E-1
_diffrn_orient_matrix_UB_12 0.15241E-1
_diffrn_orient_matrix_UB_13 -0.110149
_diffrn_orient_matrix_UB_21 0.393744E-1
_diffrn_orient_matrix_UB_22 0.389965E-1
_diffrn_orient_matrix_UB_23 -0.372415E-1
_diffrn_orient_matrix_UB_31 0.264593E-1
_diffrn_orient_matrix_UB_32 -0.393542E-1
_diffrn_orient_matrix_UB_33 -0.795611E-1
_diffrn_radiation_monochromator graphite
_diffrn_radiation_probe x-ray
_diffrn_radiation_type MoK\a
_diffrn_radiation_wavelength 0.71073
_diffrn_reflns_av_R_equivalents 0.0852
_diffrn_reflns_av_unetI/netI 0.0281
_diffrn_reflns_limit_h_max 22
_diffrn_reflns_limit_h_min -22
_diffrn_reflns_limit_k_max 22
_diffrn_reflns_limit_k_min -22
_diffrn_reflns_limit_l_max 9
_diffrn_reflns_limit_l_min -9
_diffrn_reflns_number 14532
_diffrn_reflns_theta_full 27.41
_diffrn_reflns_theta_max 27.41
_diffrn_reflns_theta_min 3.1
_diffrn_source 'Enraf Nonius FR590'
_exptl_absorpt_coefficient_mu 2.266
_exptl_absorpt_correction_T_max 0.892
_exptl_absorpt_correction_T_min 0.3534
_exptl_absorpt_correction_type multi-scan
_exptl_absorpt_process_details
;
[c.f. r.h. blessing, acta cryst. (1995), a51, 33-38]
;
_exptl_crystal_colour black
_exptl_crystal_density_diffrn 1.828
_exptl_crystal_density_method 'not measured'
_exptl_crystal_description prism
_exptl_crystal_F_000 1172
_exptl_crystal_size_max 0.7
_exptl_crystal_size_mid 0.14
_exptl_crystal_size_min 0.14
_refine_diff_density_max 0.326
_refine_diff_density_min -0.665
_refine_diff_density_rms 0.065
_refine_ls_abs_structure_details 'Flack H D (1983), Acta Cryst. A39, 876-881'
_refine_ls_abs_structure_Flack 0.00(2)
_refine_ls_extinction_coef 0.0066(5)
_refine_ls_extinction_expression Fc^*^=kFc[1+0.001xFc^2^\l^3^/sin(2\q)]^-1/4^
_refine_ls_extinction_method SHELXL
_refine_ls_goodness_of_fit_ref 1.087
_refine_ls_hydrogen_treatment constr
_refine_ls_matrix_type full
_refine_ls_number_parameters 61
_refine_ls_number_reflns 1226
_refine_ls_number_restraints 0
_refine_ls_restrained_S_all 1.087
_refine_ls_R_factor_all 0.0235
_refine_ls_R_factor_gt 0.0229
_refine_ls_shift/su_max 0.050
_refine_ls_shift/su_mean 0.046
_refine_ls_structure_factor_coef Fsqd
_refine_ls_weighting_details 'calc w=1/[\s^2^(Fo^2^)+(0.0282P)^2^+1.5432P] where P=(Fo^2^+2Fc^2^)/3'
_refine_ls_weighting_scheme calc
_refine_ls_wR_factor_gt 0.0575
_refine_ls_wR_factor_ref 0.0584
_reflns_number_gt 1197
_reflns_number_total 1226
_reflns_threshold_expression >2sigma(I)
_cod_data_source_file b805511d.txt
_cod_data_source_block IatRT
_cod_database_code 7004322

loop_
_symmetry_equiv_pos_as_xyz
'x, y, z'
'x, -y+1/2, -z+1/4'
'-x, -y, z'
'-x, y+1/2, -z+1/4'
'-y+1/2, -x, z+3/4'
'-y, x, -z'
'y, -x, -z'
'y+1/2, x, z+3/4'
'x+1/2, y+1/2, z+1/2'
'x+1/2, -y+1, -z+3/4'
'-x+1/2, -y+1/2, z+1/2'
'-x+1/2, y+1, -z+3/4'
'-y+1, -x+1/2, z+5/4'
'-y+1/2, x+1/2, -z+1/2'
'y+1/2, -x+1/2, -z+1/2'
'y+1, x+1/2, z+5/4'

loop_
_atom_site_label
_atom_site_type_symbol
_atom_site_fract_x
_atom_site_fract_y
_atom_site_fract_z
_atom_site_U_iso_or_equiv
_atom_site_adp_type
_atom_site_occupancy
_atom_site_symmetry_multiplicity
_atom_site_calc_flag
_atom_site_refinement_flags
_atom_site_disorder_assembly
_atom_site_disorder_group
S1 S 0.62275(3) 0.16537(3) 0.13423(9) 0.03422(16) Uani 1 1 d . . .
S2 S 0.80850(4) 0.33367(4) 0.13007(10) 0.03695(16) Uani 1 1 d . . .
C1 C 0.67608(18) 0.25 0.125 0.0295(6) Uani 1 2 d S . .
C3 C 0.89831(15) 0.28875(16) 0.1294(4) 0.0405(6) Uani 1 1 d . . .
C4 C 0.53486(15) 0.21176(15) 0.1302(4) 0.0406(5) Uani 1 1 d . . .
H4 H 0.4891 0.1842 0.1351 0.049 Uiso 1 1 calc R . .
C2 C 0.7546(2) 0.25 0.125 0.0295(7) Uani 1 2 d S . .
C5 C 0.96673(19) 0.3410(2) 0.1365(5) 0.0597(8) Uani 1 1 d . . .
H5A H 1.0129 0.3109 0.1318 0.09 Uiso 1 1 calc R . .
H5B H 0.9657 0.3701 0.2514 0.09 Uiso 1 1 calc R . .
H5C H 0.9654 0.3754 0.0309 0.09 Uiso 1 1 calc R . .
I1 I 0.5 0 0.25 0.04331(14) Uani 1 4 d S . .

loop_
_atom_site_aniso_label
_atom_site_aniso_U_11
_atom_site_aniso_U_22
_atom_site_aniso_U_33
_atom_site_aniso_U_23
_atom_site_aniso_U_13
_atom_site_aniso_U_12
S1 0.0354(3) 0.0270(3) 0.0403(3) -0.0003(3) -0.0006(2) -0.0027(2)
S2 0.0383(3) 0.0295(3) 0.0431(3) 0.0038(3) -0.0023(3) -0.0057(2)
C1 0.0333(15) 0.0251(14) 0.0300(13) 0.0002(12) 0 0
C3 0.0339(12) 0.0535(15) 0.0340(10) 0.0161(12) -0.0032(11) -0.0048(10)
C4 0.0337(12) 0.0434(13) 0.0447(12) 0.0035(12) 0.0017(13) -0.0057(10)
C2 0.0324(15) 0.0255(13) 0.0305(14) 0.0020(12) 0 0
C5 0.0428(15) 0.079(2) 0.0576(16) 0.0232(18) -0.0083(15) -0.0223(14)
I1 0.03415(15) 0.03415(15) 0.0616(2) 0 0 0

loop_
_atom_type_symbol
_atom_type_description
_atom_type_scat_dispersion_real
_atom_type_scat_dispersion_imag
_atom_type_scat_source
C C 0.0033 0.0016 'International Tables Vol C Tables 4.2.6.8 and 6.1.1.4'
H H 0 0 'International Tables Vol C Tables 4.2.6.8 and 6.1.1.4'
I I -0.4742 1.8119 'International Tables Vol C Tables 4.2.6.8 and 6.1.1.4'
S S 0.1246 0.1234 'International Tables Vol C Tables 4.2.6.8 and 6.1.1.4'

loop_
_exptl_crystal_face_index_h
_exptl_crystal_face_index_k
_exptl_crystal_face_index_l
_exptl_crystal_face_perp_dist
1 0 0 0.053
-1 0 0 0.088
0 -4 -1 0.248
0 4 1 0.278
0 -1 0 0.068
0 1 0 0.075
-3 0 1 0.308
3 0 -1 0.293
-4 -2 -5 0.371
3 2 -4 0.393
2 1 17 0.338

loop_
_geom_angle_atom_site_label_1
_geom_angle_atom_site_label_2
_geom_angle_atom_site_label_3
_geom_angle
_geom_angle_site_symmetry_1
_geom_angle_site_symmetry_3
_geom_angle_publ_flag
C4 S1 C1 94.35(12) . . ?
C2 S2 C3 96.19(14) . . ?
C2 C1 S1 122.19(9) . . ?
C2 C1 S1 122.19(9) . 2 ?
S1 C1 S1 115.62(18) . 2 ?
C3 C3 C5 127.4(2) 2 . ?
C3 C3 S2 116.55(9) 2 . ?
C5 C3 S2 116.1(2) . . ?
C4 C4 S1 117.84(8) 2 . ?
C4 C4 H4 121.1 2 . ?
S1 C4 H4 121.1 . . ?
C1 C2 S2 122.76(10) . . ?
C1 C2 S2 122.76(10) . 2 ?
S2 C2 S2 114.5(2) . 2 ?
C3 C5 H5A 109.5 . . ?
C3 C5 H5B 109.5 . . ?
H5A C5 H5B 109.5 . . ?
C3 C5 H5C 109.5 . . ?
H5A C5 H5C 109.5 . . ?
H5B C5 H5C 109.5 . . ?

loop_
_geom_bond_atom_site_label_1
_geom_bond_atom_site_label_2
_geom_bond_distance
_geom_bond_site_symmetry_2
_geom_bond_publ_flag
S1 C4 1.730(3) . ?
S1 C1 1.7421(18) . ?
S2 C2 1.732(2) . ?
S2 C3 1.748(3) . ?
C1 C2 1.367(5) . ?
C1 S1 1.7421(18) 2 ?
C3 C3 1.350(6) 2 ?
C3 C5 1.499(4) . ?
C4 C4 1.333(5) 2 ?
C4 H4 0.93 . ?
C2 S2 1.732(2) 2 ?
C5 H5A 0.96 . ?
C5 H5B 0.96 . ?
C5 H5C 0.96 . ?
